data_7708007
loop_
_publ_author_name
'Devonport, Jack'
'Spencer, John'
'Kostakis, George E.'

_publ_section_title
;
 Breaking the symmetry: <i>C</i><sub>1</sub>-salans with (N-H) backbones.
;
_journal_issue 35
_journal_name_full 'Dalton transactions (Cambridge, England : 2003)'
_journal_page_first 12069
_journal_page_last 12073
_journal_paper_doi 10.1039/d1dt01950c
_journal_volume 50
_journal_year 2021
_chemical_formula_moiety 'C17 H22 Cu N2 O4'
_chemical_formula_sum 'C17 H22 Cu N2 O4'
_chemical_formula_weight 381.90
_space_group_crystal_system orthorhombic
_space_group_IT_number 45
_space_group_name_Hall 'I 2 -2c'
_space_group_name_H-M_alt 'I b a 2'
_atom_sites_solution_hydrogens mixed
_atom_sites_solution_primary iterative
_audit_creation_date 2021-05-13
_audit_creation_method
;
Olex2 1.3
(compiled 2020.11.12 svn.r5f609507 for OlexSys, GUI svn.r6272)
;
_audit_update_record
;
2021-05-26 deposited with the CCDC.	2021-07-28 downloaded from the CCDC.
;
_cell_angle_alpha 90
_cell_angle_beta 90
_cell_angle_gamma 90
_cell_formula_units_Z 8
_cell_length_a 25.4875(6)
_cell_length_b 14.8482(3)
_cell_length_c 8.4815(2)
_cell_measurement_reflns_used 4502
_cell_measurement_temperature 100.00(10)
_cell_measurement_theta_max 68.5670
_cell_measurement_theta_min 3.4870
_cell_volume 3209.77(13)
_computing_cell_refinement 'CrysAlisPro 1.171.40.61a (Rigaku OD, 2019)'
_computing_data_collection 'CrysAlisPro 1.171.40.61a (Rigaku OD, 2019)'
_computing_data_reduction 'CrysAlisPro 1.171.40.61a (Rigaku OD, 2019)'
_computing_molecular_graphics 'Olex2 1.3 (Dolomanov et al., 2009)'
_computing_publication_material 'Olex2 1.3 (Dolomanov et al., 2009)'
_computing_structure_refinement 'SHELXL 2014/1 (Sheldrick, 2015)'
_computing_structure_solution 'olex2.solve 1.3 (Bourhis et al., 2015)'
_diffrn_ambient_environment N~2~
_diffrn_ambient_temperature 100.00(10)
_diffrn_detector 'Hybrid Pixel Array Detector'
_diffrn_detector_area_resol_mean 10.0000
_diffrn_measured_fraction_theta_full 0.992
_diffrn_measured_fraction_theta_max 0.985
_diffrn_measurement_details
;
List of Runs (angles in degrees, time in seconds):

  # Type    Start    End  Width  t~exp~   \w     \q     \k     \f   Frames
#--------------------------------------------------------------------------
  1  \w    -89.00  89.00   0.50    2.50    --    0.00  39.00 -30.00  356
  2  \w   -179.00  -1.00   0.50   10.00    --  -90.00  59.00 125.89  356
  3  \w   -179.00  -1.00   0.50   10.00    --  -90.00  59.00 -32.78  356
  4  \w   -179.00  -1.00   0.50   10.00    --  -90.00  53.00-100.88  356
  5  \w   -179.00  -1.00   0.50   10.00    --  -90.00  59.00-164.64  356
  6  \w   -152.00 -38.00   0.50   10.00    --  -90.00  38.00 -69.10  228
  7  \w    -46.00 -20.00   0.50   10.00    --  -90.00  59.00 -26.49   52
  8  \w   -163.00 -53.00   0.50   10.00    --  -90.00  59.00 -26.49  220
;
_diffrn_measurement_device 'four-circle diffractometer'
_diffrn_measurement_device_type 'XtaLAB AFC11 (RCD3): quarter-chi single'
_diffrn_measurement_method '\w scans'
_diffrn_orient_matrix_type 'CrysAlisPro convention (1999,Acta A55,543-557)'
_diffrn_orient_matrix_UB_11 -0.0003026000
_diffrn_orient_matrix_UB_12 -0.1035338000
_diffrn_orient_matrix_UB_13 -0.0116929000
_diffrn_orient_matrix_UB_21 0.0601774000
_diffrn_orient_matrix_UB_22 0.0001277000
_diffrn_orient_matrix_UB_23 -0.0171374000
_diffrn_orient_matrix_UB_31 0.0056598000
_diffrn_orient_matrix_UB_32 -0.0067215000
_diffrn_orient_matrix_UB_33 0.1804535000
_diffrn_radiation_monochromator mirror
_diffrn_radiation_probe x-ray
_diffrn_radiation_type CuK\a
_diffrn_radiation_wavelength 1.54178
_diffrn_reflns_av_R_equivalents 0.0445
_diffrn_reflns_av_unetI/netI 0.0340
_diffrn_reflns_Laue_measured_fraction_full 0.992
_diffrn_reflns_Laue_measured_fraction_max 0.985
_diffrn_reflns_limit_h_max 29
_diffrn_reflns_limit_h_min -30
_diffrn_reflns_limit_k_max 17
_diffrn_reflns_limit_k_min -17
_diffrn_reflns_limit_l_max 9
_diffrn_reflns_limit_l_min -9
_diffrn_reflns_number 14210
_diffrn_reflns_point_group_measured_fraction_full 0.887
_diffrn_reflns_point_group_measured_fraction_max 0.876
_diffrn_reflns_theta_full 67.679
_diffrn_reflns_theta_max 70.111
_diffrn_reflns_theta_min 5.960
_diffrn_source 'Rotating-anode X-ray tube'
_diffrn_source_type 'Rigaku (Cu) X-ray Source'
_exptl_absorpt_coefficient_mu 2.137
_exptl_absorpt_correction_T_max 1.00000
_exptl_absorpt_correction_T_min 0.55766
_exptl_absorpt_correction_type multi-scan
_exptl_absorpt_process_details
;
CrysAlisPro 1.171.40.61a (Rigaku Oxford Diffraction, 2019)
Empirical absorption correction using spherical harmonics,
 implemented in SCALE3 ABSPACK scaling algorithm.
;
_exptl_crystal_colour green
_exptl_crystal_colour_primary green
_exptl_crystal_density_diffrn 1.581
_exptl_crystal_description plate
_exptl_crystal_F_000 1592
_exptl_crystal_size_max 0.5
_exptl_crystal_size_mid 0.3
_exptl_crystal_size_min 0.01
_refine_diff_density_max 0.423
_refine_diff_density_min -1.062
_refine_diff_density_rms 0.078
_refine_ls_abs_structure_details
;
 Flack x determined using 938 quotients [(I+)-(I-)]/[(I+)+(I-)]
 (Parsons, Flack and Wagner, Acta Cryst. B69 (2013) 249-259).
;
_refine_ls_abs_structure_Flack -0.03(5)
_refine_ls_extinction_method none
_refine_ls_goodness_of_fit_ref 1.106
_refine_ls_hydrogen_treatment mixed
_refine_ls_matrix_type full
_refine_ls_number_parameters 224
_refine_ls_number_reflns 2673
_refine_ls_number_restraints 3
_refine_ls_restrained_S_all 1.105
_refine_ls_R_factor_all 0.0497
_refine_ls_R_factor_gt 0.0476
_refine_ls_shift/su_max 0.000
_refine_ls_shift/su_mean 0.000
_refine_ls_structure_factor_coef Fsqd
_refine_ls_weighting_details 'w=1/[\s^2^(Fo^2^)+(0.0719P)^2^+6.0492P] where P=(Fo^2^+2Fc^2^)/3'
_refine_ls_weighting_scheme calc
_refine_ls_wR_factor_gt 0.1232
_refine_ls_wR_factor_ref 0.1246
_reflns_Friedel_coverage 0.653
_reflns_Friedel_fraction_full 0.764
_reflns_Friedel_fraction_max 0.748
_reflns_number_gt 2574
_reflns_number_total 2673
_reflns_threshold_expression 'I > 2\s(I)'
_cod_data_source_file d1dt01950c2.cif
_cod_data_source_block 2019ncsx0287r1z
_cod_depositor_comments 'Adding full bibliography for 7708002--7708009.cif.'
_cod_database_code 7708007
_shelxl_version_number 2014-1
_chemical_oxdiff_formula 'C17 H22 Cu N2 O4'
_chemical_oxdiff_usercomment JD255
_shelx_space_group_comment
;
The symmetry employed for this shelxl refinement is uniquely defined
by the following loop, which should always be used as a source of
symmetry information in preference to the above space-group names.
They are only intended as comments.
;
_shelx_estimated_absorpt_t_max 0.979
_shelx_estimated_absorpt_t_min 0.415
_reflns_odcompleteness_completeness 99.23
_reflns_odcompleteness_iscentric 1
_reflns_odcompleteness_theta 68.13
_olex2_refinement_description
;
1. Restrained distances
 H4A-O4
 0.88 with sigma of 0.02
 O4-H4B
 0.88 with sigma of 0.02
2.a Ternary CH refined with riding coordinates:
 N1(H1), N2(H2)
2.b Secondary CH2 refined with riding coordinates:
 C7(H7A,H7B), C8(H8A,H8B), C9(H9A,H9B), C10(H10A,H10B)
2.c Aromatic/amide H refined with riding coordinates:
 C2(H2A), C3(H3), C4(H4), C5(H5), C12(H12), C13(H13), C14(H14)
2.d Idealised Me refined as rotating group:
 C17(H17A,H17B,H17C)
;
_olex2_submission_special_instructions 'No special instructions were received'
_oxdiff_exptl_absorpt_empirical_details
;
Empirical correction (ABSPACK) includes:
- Absorption correction using spherical harmonics
- Frame scaling
- B-factor correction
;
_oxdiff_exptl_absorpt_empirical_full_max 2.682
_oxdiff_exptl_absorpt_empirical_full_min 0.708

loop_
_space_group_symop_operation_xyz
'x, y, z'
'-x, -y, z'
'x+1/2, -y+1/2, z'
'-x+1/2, y+1/2, z'
'x+1/2, y+1/2, z+1/2'
'-x+1/2, -y+1/2, z+1/2'
'x+1, -y+1, z+1/2'
'-x+1, y+1, z+1/2'

loop_
_atom_site_label
_atom_site_type_symbol
_atom_site_fract_x
_atom_site_fract_y
_atom_site_fract_z
_atom_site_U_iso_or_equiv
_atom_site_adp_type
_atom_site_occupancy
_atom_site_site_symmetry_order
_atom_site_calc_flag
_atom_site_refinement_flags_posn
_atom_site_refinement_flags_adp
_atom_site_refinement_flags_occupancy
_atom_site_disorder_assembly
_atom_site_disorder_group
Cu1 Cu 0.26389(3) 0.34875(5) 0.58973(12) 0.0213(2) Uani 1 1 d . . . . .
O1 O 0.30777(16) 0.3330(3) 0.4018(6) 0.0280(10) Uani 1 1 d . . . . .
O2 O 0.20276(16) 0.3571(3) 0.4572(5) 0.0259(10) Uani 1 1 d . . . . .
O3 O 0.13069(16) 0.3242(3) 0.2462(6) 0.0300(10) Uani 1 1 d . . . . .
O4 O 0.25855(14) 0.1989(3) 0.6622(5) 0.0244(9) Uani 1 1 d D . . . .
C17 C 0.0952(2) 0.3322(4) 0.1164(9) 0.0340(16) Uani 1 1 d . . . . .
H17A H 0.1134 0.3192 0.0199 0.051 Uiso 1 1 calc R U . . .
H17B H 0.0815 0.3925 0.1125 0.051 Uiso 1 1 calc R U . . .
H17C H 0.0668 0.2904 0.1295 0.051 Uiso 1 1 calc R U . . .
H4A H 0.285(2) 0.186(5) 0.722(8) 0.041 Uiso 1 1 d D U . . .
H4B H 0.232(2) 0.194(5) 0.726(8) 0.041 Uiso 1 1 d D U . . .
N1 N 0.3294(2) 0.3619(3) 0.7225(7) 0.0243(11) Uani 1 1 d . . . . .
H1 H 0.3492 0.3053 0.7178 0.029 Uiso 1 1 calc R U . . .
N2 N 0.2245(2) 0.3896(4) 0.7861(7) 0.0323(12) Uani 1 1 d . . . . .
H2 H 0.2124 0.3358 0.8427 0.039 Uiso 1 1 calc R U . . .
C1 C 0.3585(2) 0.3533(4) 0.3873(8) 0.0243(12) Uani 1 1 d . . . . .
C2 C 0.3852(2) 0.3244(4) 0.2530(8) 0.0243(12) Uani 1 1 d . . . . .
H2A H 0.3669 0.2925 0.1763 0.029 Uiso 1 1 calc R U . . .
C3 C 0.4384(2) 0.3419(4) 0.2299(9) 0.0295(14) Uani 1 1 d . . . . .
H3 H 0.4552 0.3213 0.1396 0.035 Uiso 1 1 calc R U . . .
C4 C 0.4660(2) 0.3904(5) 0.3432(8) 0.0319(14) Uani 1 1 d . . . . .
H4 H 0.5014 0.4031 0.3287 0.038 Uiso 1 1 calc R U . . .
C5 C 0.4402(2) 0.4197(4) 0.4780(8) 0.0295(14) Uani 1 1 d . . . . .
H5 H 0.4589 0.4519 0.5535 0.035 Uiso 1 1 calc R U . . .
C6 C 0.3870(2) 0.4022(4) 0.5034(8) 0.0241(12) Uani 1 1 d . . . . .
C7 C 0.3619(2) 0.4341(4) 0.6536(8) 0.0267(12) Uani 1 1 d . . . . .
H7A H 0.3889 0.4517 0.7281 0.032 Uiso 1 1 calc R U . . .
H7B H 0.3402 0.4863 0.6321 0.032 Uiso 1 1 calc R U . . .
C8 C 0.3125(2) 0.3769(4) 0.8864(7) 0.0244(12) Uani 1 1 d . . . . .
H8A H 0.3405 0.4055 0.9455 0.029 Uiso 1 1 calc R U . . .
H8B H 0.3045 0.3197 0.9361 0.029 Uiso 1 1 calc R U . . .
C9 C 0.2644(2) 0.4365(4) 0.8864(8) 0.0289(13) Uani 1 1 d . . . . .
H9A H 0.2512 0.4443 0.9928 0.035 Uiso 1 1 calc R U . . .
H9B H 0.2726 0.4952 0.8430 0.035 Uiso 1 1 calc R U . . .
C10 C 0.1790(2) 0.4475(5) 0.7572(9) 0.0357(15) Uani 1 1 d . . . . .
H10A H 0.1912 0.5041 0.7136 0.043 Uiso 1 1 calc R U . . .
H10B H 0.1623 0.4605 0.8573 0.043 Uiso 1 1 calc R U . . .
C11 C 0.1391(2) 0.4086(4) 0.6484(8) 0.0265(13) Uani 1 1 d . . . . .
C12 C 0.0858(2) 0.4203(4) 0.6845(9) 0.0303(14) Uani 1 1 d . . . . .
H12 H 0.0764 0.4428 0.7828 0.036 Uiso 1 1 calc R U . . .
C13 C 0.0474(2) 0.3993(4) 0.5774(10) 0.0320(14) Uani 1 1 d . . . . .
H13 H 0.0123 0.4076 0.6041 0.038 Uiso 1 1 calc R U . . .
C14 C 0.0606(2) 0.3652(5) 0.4269(10) 0.0355(15) Uani 1 1 d . . . . .
H14 H 0.0347 0.3510 0.3537 0.043 Uiso 1 1 calc R U . . .
C15 C 0.1132(2) 0.3536(4) 0.3919(8) 0.0254(13) Uani 1 1 d . . . . .
C16 C 0.1535(2) 0.3720(4) 0.5030(8) 0.0236(12) Uani 1 1 d . . . . .

loop_
_atom_site_aniso_label
_atom_site_aniso_U_11
_atom_site_aniso_U_22
_atom_site_aniso_U_33
_atom_site_aniso_U_23
_atom_site_aniso_U_13
_atom_site_aniso_U_12
Cu1 0.0190(4) 0.0258(4) 0.0191(4) -0.0012(4) 0.0003(4) 0.0002(3)
O1 0.021(2) 0.041(2) 0.022(3) -0.0020(19) -0.0021(17) -0.0036(17)
O2 0.021(2) 0.033(2) 0.024(3) -0.0031(17) 0.0048(18) 0.0037(16)
O3 0.024(2) 0.038(2) 0.028(3) -0.0018(19) -0.0031(19) 0.0085(17)
O4 0.0218(19) 0.029(2) 0.023(2) 0.0088(18) -0.0013(17) -0.0006(16)
C17 0.032(3) 0.040(3) 0.030(5) -0.003(3) -0.013(3) 0.007(2)
N1 0.027(2) 0.029(3) 0.017(3) -0.002(2) 0.002(2) -0.003(2)
N2 0.029(2) 0.041(3) 0.027(3) -0.009(3) 0.000(2) 0.006(2)
C1 0.019(3) 0.031(3) 0.023(3) 0.004(2) 0.002(3) -0.001(2)
C2 0.024(3) 0.026(3) 0.023(3) -0.001(2) -0.002(2) -0.003(2)
C3 0.030(3) 0.032(3) 0.027(3) 0.002(3) 0.005(3) 0.003(2)
C4 0.019(3) 0.042(3) 0.034(4) 0.001(3) 0.003(3) -0.004(2)
C5 0.025(3) 0.033(3) 0.030(4) -0.001(3) -0.003(3) -0.006(2)
C6 0.023(3) 0.029(3) 0.020(3) 0.006(2) 0.001(2) -0.003(2)
C7 0.025(3) 0.030(3) 0.025(3) -0.001(3) -0.001(3) -0.007(2)
C8 0.026(3) 0.032(3) 0.015(3) -0.002(2) 0.002(2) -0.001(2)
C9 0.034(3) 0.034(3) 0.019(3) -0.005(2) 0.004(2) 0.003(2)
C10 0.033(3) 0.039(3) 0.035(4) -0.010(3) 0.004(3) 0.002(3)
C11 0.022(3) 0.028(3) 0.030(4) -0.005(2) 0.006(2) 0.004(2)
C12 0.026(3) 0.032(3) 0.033(4) 0.001(3) 0.010(3) 0.002(2)
C13 0.021(2) 0.039(3) 0.037(4) 0.003(4) 0.003(3) 0.003(2)
C14 0.023(3) 0.043(4) 0.041(4) 0.007(3) 0.001(3) 0.005(3)
C15 0.024(3) 0.026(3) 0.026(4) 0.000(2) 0.003(3) 0.002(2)
C16 0.017(3) 0.023(3) 0.031(4) 0.000(2) -0.002(2) 0.008(2)

loop_
_atom_type_symbol
_atom_type_description
_atom_type_scat_dispersion_real
_atom_type_scat_dispersion_imag
_atom_type_scat_source
C C 0.0181 0.0091 'International Tables Vol C Tables 4.2.6.8 and 6.1.1.4'
H H 0.0000 0.0000 'International Tables Vol C Tables 4.2.6.8 and 6.1.1.4'
Cu Cu -1.9646 0.5888 'International Tables Vol C Tables 4.2.6.8 and 6.1.1.4'
N N 0.0311 0.0180 'International Tables Vol C Tables 4.2.6.8 and 6.1.1.4'
O O 0.0492 0.0322 'International Tables Vol C Tables 4.2.6.8 and 6.1.1.4'

loop_
_geom_angle_atom_site_label_1
_geom_angle_atom_site_label_2
_geom_angle_atom_site_label_3
_geom_angle
_geom_angle_site_symmetry_1
_geom_angle_site_symmetry_3
_geom_angle_publ_flag
O1 Cu1 O4 97.74(17) . . ?
O1 Cu1 N1 89.6(2) . . ?
O1 Cu1 N2 168.9(2) . . ?
O2 Cu1 O1 89.70(18) . . ?
O2 Cu1 O4 99.77(16) . . ?
O2 Cu1 N1 170.60(18) . . ?
O2 Cu1 N2 93.4(2) . . ?
N1 Cu1 O4 89.61(17) . . ?
N1 Cu1 N2 85.6(2) . . ?
N2 Cu1 O4 92.3(2) . . ?
C1 O1 Cu1 126.9(4) . . ?
C16 O2 Cu1 127.1(4) . . ?
C15 O3 C17 117.2(5) . . ?
Cu1 O4 H4A 108(5) . . ?
Cu1 O4 H4B 107(5) . . ?
H4A O4 H4B 103(8) . . ?
O3 C17 H17A 109.5 . . ?
O3 C17 H17B 109.5 . . ?
O3 C17 H17C 109.5 . . ?
H17A C17 H17B 109.5 . . ?
H17A C17 H17C 109.5 . . ?
H17B C17 H17C 109.5 . . ?
Cu1 N1 H1 108.6 . . ?
C7 N1 Cu1 108.2(4) . . ?
C7 N1 H1 108.6 . . ?
C8 N1 Cu1 107.4(4) . . ?
C8 N1 H1 108.6 . . ?
C8 N1 C7 115.3(5) . . ?
Cu1 N2 H2 108.2 . . ?
C9 N2 Cu1 105.5(4) . . ?
C9 N2 H2 108.2 . . ?
C10 N2 Cu1 115.4(5) . . ?
C10 N2 H2 108.2 . . ?
C10 N2 C9 111.1(5) . . ?
O1 C1 C2 118.6(6) . . ?
O1 C1 C6 123.1(6) . . ?
C2 C1 C6 118.2(5) . . ?
C1 C2 H2A 118.9 . . ?
C3 C2 C1 122.2(6) . . ?
C3 C2 H2A 118.9 . . ?
C2 C3 H3 120.3 . . ?
C4 C3 C2 119.4(6) . . ?
C4 C3 H3 120.3 . . ?
C3 C4 H4 120.3 . . ?
C5 C4 C3 119.4(6) . . ?
C5 C4 H4 120.3 . . ?
C4 C5 H5 119.1 . . ?
C4 C5 C6 121.9(6) . . ?
C6 C5 H5 119.1 . . ?
C1 C6 C7 122.0(5) . . ?
C5 C6 C1 118.9(6) . . ?
C5 C6 C7 119.0(6) . . ?
N1 C7 C6 110.2(5) . . ?
N1 C7 H7A 109.6 . . ?
N1 C7 H7B 109.6 . . ?
C6 C7 H7A 109.6 . . ?
C6 C7 H7B 109.6 . . ?
H7A C7 H7B 108.1 . . ?
N1 C8 H8A 109.9 . . ?
N1 C8 H8B 109.9 . . ?
N1 C8 C9 109.0(5) . . ?
H8A C8 H8B 108.3 . . ?
C9 C8 H8A 109.9 . . ?
C9 C8 H8B 109.9 . . ?
N2 C9 C8 106.2(5) . . ?
N2 C9 H9A 110.5 . . ?
N2 C9 H9B 110.5 . . ?
C8 C9 H9A 110.5 . . ?
C8 C9 H9B 110.5 . . ?
H9A C9 H9B 108.7 . . ?
N2 C10 H10A 108.6 . . ?
N2 C10 H10B 108.6 . . ?
N2 C10 C11 114.6(5) . . ?
H10A C10 H10B 107.6 . . ?
C11 C10 H10A 108.6 . . ?
C11 C10 H10B 108.6 . . ?
C12 C11 C10 118.5(6) . . ?
C16 C11 C10 121.2(5) . . ?
C16 C11 C12 119.7(6) . . ?
C11 C12 H12 119.4 . . ?
C13 C12 C11 121.3(6) . . ?
C13 C12 H12 119.4 . . ?
C12 C13 H13 119.7 . . ?
C12 C13 C14 120.6(5) . . ?
C14 C13 H13 119.7 . . ?
C13 C14 H14 121.0 . . ?
C15 C14 C13 118.0(6) . . ?
C15 C14 H14 121.0 . . ?
O3 C15 C14 122.9(6) . . ?
O3 C15 C16 114.8(5) . . ?
C14 C15 C16 122.3(6) . . ?
O2 C16 C11 124.7(6) . . ?
O2 C16 C15 117.1(6) . . ?
C11 C16 C15 118.0(5) . . ?

loop_
_geom_bond_atom_site_label_1
_geom_bond_atom_site_label_2
_geom_bond_distance
_geom_bond_site_symmetry_2
_geom_bond_publ_flag
Cu1 O1 1.961(5) . ?
Cu1 O2 1.925(4) . ?
Cu1 O4 2.312(4) . ?
Cu1 N1 2.024(5) . ?
Cu1 N2 2.037(6) . ?
O1 C1 1.334(7) . ?
O2 C16 1.332(7) . ?
O3 C17 1.431(8) . ?
O3 C15 1.384(8) . ?
O4 H4A 0.87(3) . ?
O4 H4B 0.87(3) . ?
C17 H17A 0.9600 . ?
C17 H17B 0.9600 . ?
C17 H17C 0.9600 . ?
N1 H1 0.9800 . ?
N1 C7 1.475(8) . ?
N1 C8 1.472(8) . ?
N2 H2 0.9800 . ?
N2 C9 1.498(8) . ?
N2 C10 1.463(8) . ?
C1 C2 1.395(9) . ?
C1 C6 1.422(8) . ?
C2 H2A 0.9300 . ?
C2 C3 1.393(9) . ?
C3 H3 0.9300 . ?
C3 C4 1.393(9) . ?
C4 H4 0.9300 . ?
C4 C5 1.388(9) . ?
C5 H5 0.9300 . ?
C5 C6 1.399(8) . ?
C6 C7 1.502(9) . ?
C7 H7A 0.9700 . ?
C7 H7B 0.9700 . ?
C8 H8A 0.9700 . ?
C8 H8B 0.9700 . ?
C8 C9 1.513(8) . ?
C9 H9A 0.9700 . ?
C9 H9B 0.9700 . ?
C10 H10A 0.9700 . ?
C10 H10B 0.9700 . ?
C10 C11 1.490(9) . ?
C11 C12 1.403(8) . ?
C11 C16 1.396(9) . ?
C12 H12 0.9300 . ?
C12 C13 1.373(10) . ?
C13 H13 0.9300 . ?
C13 C14 1.414(11) . ?
C14 H14 0.9300 . ?
C14 C15 1.384(9) . ?
C15 C16 1.422(9) . ?

loop_
_geom_torsion_atom_site_label_1
_geom_torsion_atom_site_label_2
_geom_torsion_atom_site_label_3
_geom_torsion_atom_site_label_4
_geom_torsion
_geom_torsion_site_symmetry_1
_geom_torsion_site_symmetry_2
_geom_torsion_site_symmetry_3
_geom_torsion_site_symmetry_4
_geom_torsion_publ_flag
Cu1 O1 C1 C2 170.1(4) . . . . ?
Cu1 O1 C1 C6 -9.1(8) . . . . ?
Cu1 O2 C16 C11 18.7(8) . . . . ?
Cu1 O2 C16 C15 -164.8(4) . . . . ?
Cu1 N1 C7 C6 -73.1(5) . . . . ?
Cu1 N1 C8 C9 -38.0(5) . . . . ?
Cu1 N2 C9 C8 -45.5(6) . . . . ?
Cu1 N2 C10 C11 55.7(7) . . . . ?
O1 C1 C2 C3 -179.1(5) . . . . ?
O1 C1 C6 C5 179.5(6) . . . . ?
O1 C1 C6 C7 0.7(9) . . . . ?
O3 C15 C16 O2 -1.6(8) . . . . ?
O3 C15 C16 C11 175.1(5) . . . . ?
C17 O3 C15 C14 19.0(8) . . . . ?
C17 O3 C15 C16 -160.4(5) . . . . ?
N1 C8 C9 N2 56.6(6) . . . . ?
N2 C10 C11 C12 139.1(7) . . . . ?
N2 C10 C11 C16 -49.5(9) . . . . ?
C1 C2 C3 C4 -0.6(9) . . . . ?
C1 C6 C7 N1 44.6(7) . . . . ?
C2 C1 C6 C5 0.4(8) . . . . ?
C2 C1 C6 C7 -178.5(5) . . . . ?
C2 C3 C4 C5 0.7(9) . . . . ?
C3 C4 C5 C6 -0.3(10) . . . . ?
C4 C5 C6 C1 -0.3(9) . . . . ?
C4 C5 C6 C7 178.6(6) . . . . ?
C5 C6 C7 N1 -134.3(6) . . . . ?
C6 C1 C2 C3 0.1(9) . . . . ?
C7 N1 C8 C9 82.7(6) . . . . ?
C8 N1 C7 C6 166.6(5) . . . . ?
C9 N2 C10 C11 175.7(6) . . . . ?
C10 N2 C9 C8 -171.2(6) . . . . ?
C10 C11 C12 C13 169.3(6) . . . . ?
C10 C11 C16 O2 9.4(9) . . . . ?
C10 C11 C16 C15 -167.0(6) . . . . ?
C11 C12 C13 C14 -0.1(10) . . . . ?
C12 C11 C16 O2 -179.3(6) . . . . ?
C12 C11 C16 C15 4.2(9) . . . . ?
C12 C13 C14 C15 0.2(10) . . . . ?
C13 C14 C15 O3 -177.3(5) . . . . ?
C13 C14 C15 C16 2.0(9) . . . . ?
C14 C15 C16 O2 179.0(6) . . . . ?
C14 C15 C16 C11 -4.3(9) . . . . ?
C16 C11 C12 C13 -2.2(10) . . . . ?
